data_7713175
loop_
_publ_author_name
'Cao, Xiao-Qin'
'Li, Qiang'
'Yao, Shu-Li'
'Cao, Lei'
'Chen, Yongqiang'
'Zhong, Li-qin'
'Liu, Sui-Jun'

_publ_section_title
;
 Dual-response fluorescence sensing toward H2PO4&#x2212; and CO32&#x2212;
 by AJP filter paper based on a pH-stable CdII-based luminescent
 metal-organic framework
;
_journal_name_full 'Dalton Transactions'
_journal_paper_doi 10.1039/D3DT01240A
_journal_year 2023
_chemical_formula_moiety 'C24 H14 Cd N6 O4 S'
_chemical_formula_sum 'C24 H14 Cd N6 O4 S'
_chemical_formula_weight 594.87
_space_group_crystal_system triclinic
_space_group_IT_number 2
_space_group_name_Hall '-P 1'
_space_group_name_H-M_alt 'P -1'
_atom_sites_solution_hydrogens geom
_audit_creation_date 2022-05-16
_audit_creation_method
;
Olex2 1.3
(compiled 2020.11.12 svn.r5f609507 for OlexSys, GUI svn.r6408)
;
_audit_update_record
;
2023-03-05 deposited with the CCDC.	2023-05-29 downloaded from the CCDC.
;
_cell_angle_alpha 105.9570(10)
_cell_angle_beta 100.9750(10)
_cell_angle_gamma 93.3230(10)
_cell_formula_units_Z 2
_cell_length_a 9.2405(4)
_cell_length_b 10.3715(4)
_cell_length_c 13.1210(5)
_cell_measurement_reflns_used 5594
_cell_measurement_temperature 293.0
_cell_measurement_theta_max 27.47
_cell_measurement_theta_min 2.99
_cell_volume 1178.79(8)
_computing_cell_refinement 'SAINT V8.38A (Bruker, 2018)'
_computing_data_reduction 'SAINT V8.38A (Bruker, 2018)'
_computing_molecular_graphics 'Olex2 1.3 (Dolomanov et al., 2009)'
_computing_publication_material 'Olex2 1.3 (Dolomanov et al., 2009)'
_computing_structure_refinement 'SHELXL 2018/3 (Sheldrick, 2015)'
_computing_structure_solution 'SHELXT 2014/5 (Sheldrick, 2014)'
_diffrn_ambient_temperature 293.0
_diffrn_measured_fraction_theta_full 0.998
_diffrn_measured_fraction_theta_max 0.993
_diffrn_measurement_device_type 'Bruker APEX-II CCD'
_diffrn_measurement_method '\f and \w scans'
_diffrn_radiation_type MoK\a
_diffrn_radiation_wavelength 0.71073
_diffrn_reflns_av_R_equivalents 0.0899
_diffrn_reflns_av_unetI/netI 0.0894
_diffrn_reflns_Laue_measured_fraction_full 0.998
_diffrn_reflns_Laue_measured_fraction_max 0.993
_diffrn_reflns_limit_h_max 12
_diffrn_reflns_limit_h_min -12
_diffrn_reflns_limit_k_max 13
_diffrn_reflns_limit_k_min -13
_diffrn_reflns_limit_l_max 17
_diffrn_reflns_limit_l_min -17
_diffrn_reflns_number 18154
_diffrn_reflns_point_group_measured_fraction_full 0.998
_diffrn_reflns_point_group_measured_fraction_max 0.993
_diffrn_reflns_theta_full 25.242
_diffrn_reflns_theta_max 27.566
_diffrn_reflns_theta_min 2.873
_diffrn_source_current 30.0
_diffrn_source_power 1.35
_diffrn_source_voltage 45.0
_diffrn_standards_number 0
_exptl_absorpt_coefficient_mu 1.059
_exptl_absorpt_correction_type none
_exptl_crystal_colour yellow
_exptl_crystal_density_diffrn 1.676
_exptl_crystal_description block
_exptl_crystal_F_000 592
_exptl_crystal_size_max 0.22
_exptl_crystal_size_mid 0.21
_exptl_crystal_size_min 0.2
_refine_diff_density_max 3.518
_refine_diff_density_min -2.794
_refine_diff_density_rms 0.234
_refine_ls_extinction_method none
_refine_ls_goodness_of_fit_ref 1.097
_refine_ls_hydrogen_treatment constr
_refine_ls_matrix_type full
_refine_ls_number_parameters 325
_refine_ls_number_reflns 5406
_refine_ls_number_restraints 6
_refine_ls_restrained_S_all 1.174
_refine_ls_R_factor_all 0.1172
_refine_ls_R_factor_gt 0.0890
_refine_ls_shift/su_max 0.000
_refine_ls_shift/su_mean 0.000
_refine_ls_structure_factor_coef Fsqd
_refine_ls_weighting_details 'w=1/[\s^2^(Fo^2^)+(0.1102P)^2^+11.7908P] where P=(Fo^2^+2Fc^2^)/3'
_refine_ls_weighting_scheme calc
_refine_ls_wR_factor_gt 0.2170
_refine_ls_wR_factor_ref 0.2348
_reflns_Friedel_coverage 0.000
_reflns_number_gt 4135
_reflns_number_total 5406
_reflns_threshold_expression 'I > 2\s(I)'
_cod_data_source_file d3dt01240a2.cif
_cod_data_source_block JXUST-32
_cod_database_code 7713175
_shelx_shelxl_version_number 2018/3
_shelx_space_group_comment
;
The symmetry employed for this shelxl refinement is uniquely defined
by the following loop, which should always be used as a source of
symmetry information in preference to the above space-group names.
They are only intended as comments.
;
_olex2_refinement_description
;
1. Fixed Uiso
 At 1.2 times of:
  All C(H) groups
2. Uiso/Uaniso restraints and constraints
Uanis(S1) \\sim Ueq: with sigma of 0.001 and sigma for terminal atoms of 0.001
3.a Aromatic/amide H refined with riding coordinates:
 C1(H1), C2(H2), C3(H3), C6(H6), C7(H7), C10(H10), C11(H11), C12(H12),
 C15(H15), C16(H16), C18(H18), C21(H21), C23(H23), C24(H24)
;
_olex2_submission_special_instructions 'No special instructions were received'

loop_
_space_group_symop_operation_xyz
'x, y, z'
'-x, -y, -z'

loop_
_atom_site_label
_atom_site_type_symbol
_atom_site_fract_x
_atom_site_fract_y
_atom_site_fract_z
_atom_site_U_iso_or_equiv
_atom_site_adp_type
_atom_site_occupancy
_atom_site_site_symmetry_order
_atom_site_calc_flag
_atom_site_refinement_flags_posn
_atom_site_refinement_flags_adp
_atom_site_refinement_flags_occupancy
_atom_site_disorder_assembly
_atom_site_disorder_group
Cd1 Cd 0.40278(6) 0.62718(6) 0.68846(5) 0.0215(2) Uani 1 1 d . . . . .
S1 S -0.0670(5) 0.1725(4) 0.8110(3) 0.0690(9) Uani 1 1 d . U . . .
O1 O 0.4126(8) 0.8434(9) 0.8358(7) 0.054(2) Uani 1 1 d . . . . .
O2 O 0.2083(7) 0.7095(7) 0.7541(5) 0.0365(16) Uani 1 1 d . . . . .
O3 O 0.6481(7) 0.5964(8) 0.7428(6) 0.0386(16) Uani 1 1 d . . . . .
O4 O 0.4922(7) 0.5245(9) 0.8269(7) 0.050(2) Uani 1 1 d . . . . .
N1 N 0.2414(8) 0.4491(8) 0.5746(7) 0.0319(17) Uani 1 1 d . . . . .
N2 N 0.0509(8) 0.2901(7) 0.5264(6) 0.0260(15) Uani 1 1 d . . . . .
N3 N -0.0034(13) 0.2362(10) 0.7273(8) 0.056(3) Uani 1 1 d . . . . .
N4 N -0.1903(13) 0.0550(11) 0.7261(8) 0.059(3) Uani 1 1 d . . . . .
N5 N -0.3851(8) -0.1248(8) 0.5245(6) 0.0266(16) Uani 1 1 d . . . . .
N6 N -0.5281(9) -0.2645(8) 0.5736(6) 0.0325(18) Uani 1 1 d . . . . .
C1 C 0.1579(11) 0.3719(10) 0.6095(8) 0.035(2) Uani 1 1 d . . . . .
H1 H 0.169890 0.372578 0.681651 0.042 Uiso 1 1 calc R U . . .
C2 C 0.1883(13) 0.4169(12) 0.4658(9) 0.048(3) Uani 1 1 d . . . . .
H2 H 0.227692 0.454733 0.419002 0.058 Uiso 1 1 calc R U . . .
C3 C 0.0703(13) 0.3222(12) 0.4358(9) 0.049(3) Uani 1 1 d . . . . .
H3 H 0.012676 0.285565 0.366072 0.059 Uiso 1 1 calc R U . . .
C4 C -0.0753(10) 0.1646(9) 0.6268(7) 0.0298(19) Uani 1 1 d . . . . .
C26 C -0.0561(9) 0.1877(8) 0.5292(7) 0.0250(18) Uani 1 1 d . . . . .
C6 C -0.1413(11) 0.1038(10) 0.4361(8) 0.034(2) Uani 1 1 d . . . . .
H6 H -0.128699 0.114315 0.370120 0.040 Uiso 1 1 calc R U . . .
C7 C -0.2494(10) 0.0000(10) 0.4360(8) 0.033(2) Uani 1 1 d . . . . .
H7 H -0.305930 -0.053866 0.369829 0.039 Uiso 1 1 calc R U . . .
C8 C -0.2728(9) -0.0228(9) 0.5279(7) 0.0273(18) Uani 1 1 d . . . . .
C9 C -0.1828(11) 0.0608(9) 0.6268(8) 0.032(2) Uani 1 1 d . . . . .
C10 C -0.4187(11) -0.1667(10) 0.6078(8) 0.035(2) Uani 1 1 d . . . . .
H10 H -0.369862 -0.130262 0.680007 0.042 Uiso 1 1 calc R U . . .
C11 C -0.4808(11) -0.2042(10) 0.4310(8) 0.034(2) Uani 1 1 d . . . . .
H11 H -0.485107 -0.200090 0.360603 0.040 Uiso 1 1 calc R U . . .
C12 C -0.5670(11) -0.2894(10) 0.4630(9) 0.037(2) Uani 1 1 d . . . . .
H12 H -0.641492 -0.354995 0.416788 0.044 Uiso 1 1 calc R U . . .
C13 C 0.2779(10) 0.8106(10) 0.8262(8) 0.031(2) Uani 1 1 d . . . . .
C14 C 0.1953(10) 0.8961(9) 0.9031(7) 0.0277(19) Uani 1 1 d . . . . .
C15 C 0.2702(11) 1.0058(11) 0.9922(8) 0.037(2) Uani 1 1 d . . . . .
H15 H 0.372610 1.025565 1.004274 0.045 Uiso 1 1 calc R U . . .
C16 C 0.1925(11) 1.0830(11) 1.0604(8) 0.036(2) Uani 1 1 d . . . . .
H16 H 0.242372 1.154930 1.118626 0.044 Uiso 1 1 calc R U . . .
C17 C 0.0368(10) 1.0538(9) 1.0429(7) 0.0267(18) Uani 1 1 d . . . . .
C18 C 0.0451(10) 0.8680(9) 0.8858(7) 0.0298(19) Uani 1 1 d . . . . .
H18 H -0.004453 0.796896 0.826735 0.036 Uiso 1 1 calc R U . . .
C19 C 0.7505(10) 0.5245(10) 0.8964(7) 0.0281(19) Uani 1 1 d . . . . .
C20 C 0.6231(10) 0.5489(10) 0.8162(8) 0.032(2) Uani 1 1 d . . . . .
C21 C 0.8916(10) 0.5374(9) 0.8792(7) 0.0287(19) Uani 1 1 d . . . . .
H21 H 0.907104 0.559535 0.817785 0.034 Uiso 1 1 calc R U . . .
C22 C 1.0141(9) 0.5171(9) 0.9541(7) 0.0254(18) Uani 1 1 d . . . . .
C23 C 0.8403(11) 0.4681(11) 1.0601(8) 0.037(2) Uani 1 1 d . . . . .
H23 H 0.821766 0.443228 1.119734 0.044 Uiso 1 1 calc R U . . .
C24 C 0.7264(11) 0.4897(11) 0.9877(8) 0.037(2) Uani 1 1 d . . . . .
H24 H 0.630369 0.481138 0.998910 0.045 Uiso 1 1 calc R U . . .

loop_
_atom_site_aniso_label
_atom_site_aniso_U_11
_atom_site_aniso_U_22
_atom_site_aniso_U_33
_atom_site_aniso_U_23
_atom_site_aniso_U_13
_atom_site_aniso_U_12
Cd1 0.0152(3) 0.0238(3) 0.0253(3) 0.0075(2) 0.0039(2) -0.0006(2)
S1 0.0749(13) 0.0693(12) 0.0618(12) 0.0233(9) 0.0146(9) -0.0184(9)
O1 0.029(4) 0.066(5) 0.055(5) -0.008(4) 0.016(4) 0.001(4)
O2 0.034(4) 0.041(4) 0.029(3) 0.000(3) 0.007(3) 0.005(3)
O3 0.027(3) 0.059(5) 0.032(4) 0.021(3) 0.000(3) 0.005(3)
O4 0.021(3) 0.083(6) 0.057(5) 0.040(5) 0.006(3) 0.010(4)
N1 0.027(4) 0.030(4) 0.035(4) 0.007(3) 0.003(3) -0.006(3)
N2 0.024(4) 0.027(4) 0.027(4) 0.009(3) 0.005(3) -0.002(3)
N3 0.076(7) 0.051(6) 0.034(5) 0.014(4) 0.003(5) -0.027(5)
N4 0.082(8) 0.053(6) 0.030(5) 0.006(4) 0.005(5) -0.041(6)
N5 0.029(4) 0.027(4) 0.027(4) 0.012(3) 0.007(3) -0.002(3)
N6 0.032(4) 0.036(4) 0.032(4) 0.016(4) 0.008(3) -0.007(3)
C1 0.041(5) 0.033(5) 0.027(5) 0.008(4) 0.004(4) -0.012(4)
C2 0.055(7) 0.052(7) 0.036(6) 0.015(5) 0.010(5) -0.018(6)
C3 0.060(7) 0.053(7) 0.027(5) 0.014(5) -0.002(5) -0.032(6)
C4 0.028(5) 0.031(5) 0.026(5) 0.004(4) 0.003(4) -0.005(4)
C26 0.021(4) 0.019(4) 0.031(5) 0.006(3) 0.001(3) -0.003(3)
C6 0.040(5) 0.039(5) 0.025(5) 0.015(4) 0.010(4) -0.006(4)
C7 0.028(5) 0.039(5) 0.029(5) 0.011(4) 0.003(4) -0.010(4)
C8 0.023(4) 0.027(5) 0.032(5) 0.011(4) 0.005(4) -0.003(3)
C9 0.038(5) 0.025(5) 0.035(5) 0.016(4) 0.004(4) -0.002(4)
C10 0.041(5) 0.032(5) 0.034(5) 0.017(4) 0.006(4) -0.005(4)
C11 0.036(5) 0.035(5) 0.029(5) 0.006(4) 0.012(4) -0.006(4)
C12 0.029(5) 0.033(5) 0.049(6) 0.016(5) 0.007(4) -0.006(4)
C13 0.028(5) 0.036(5) 0.030(5) 0.010(4) 0.007(4) 0.006(4)
C14 0.028(4) 0.032(5) 0.023(4) 0.006(4) 0.006(3) 0.005(4)
C15 0.030(5) 0.047(6) 0.031(5) 0.005(4) 0.009(4) 0.001(4)
C16 0.032(5) 0.040(6) 0.027(5) -0.004(4) 0.005(4) -0.003(4)
C17 0.026(4) 0.027(4) 0.024(4) 0.004(4) 0.004(3) 0.002(4)
C18 0.030(5) 0.028(5) 0.027(5) 0.000(4) 0.005(4) 0.002(4)
C19 0.025(4) 0.035(5) 0.025(4) 0.010(4) 0.005(3) 0.005(4)
C20 0.023(4) 0.034(5) 0.033(5) 0.006(4) 0.001(4) 0.004(4)
C21 0.029(5) 0.035(5) 0.026(5) 0.013(4) 0.006(4) 0.006(4)
C22 0.021(4) 0.031(5) 0.025(4) 0.010(4) 0.002(3) 0.001(3)
C23 0.031(5) 0.058(7) 0.028(5) 0.021(5) 0.010(4) 0.006(5)
C24 0.028(5) 0.047(6) 0.039(6) 0.016(5) 0.008(4) 0.006(4)

loop_
_atom_type_symbol
_atom_type_description
_atom_type_scat_dispersion_real
_atom_type_scat_dispersion_imag
_atom_type_scat_source
C C 0.0033 0.0016 'International Tables Vol C Tables 4.2.6.8 and 6.1.1.4'
H H 0.0000 0.0000 'International Tables Vol C Tables 4.2.6.8 and 6.1.1.4'
Cd Cd -0.8075 1.2024 'International Tables Vol C Tables 4.2.6.8 and 6.1.1.4'
N N 0.0061 0.0033 'International Tables Vol C Tables 4.2.6.8 and 6.1.1.4'
O O 0.0106 0.0060 'International Tables Vol C Tables 4.2.6.8 and 6.1.1.4'
S S 0.1246 0.1234 'International Tables Vol C Tables 4.2.6.8 and 6.1.1.4'

loop_
_geom_angle_atom_site_label_1
_geom_angle_atom_site_label_2
_geom_angle_atom_site_label_3
_geom_angle
_geom_angle_site_symmetry_1
_geom_angle_site_symmetry_3
_geom_angle_publ_flag
O1 Cd1 C13 27.2(3) . . ?
O2 Cd1 O1 54.2(2) . . ?
O2 Cd1 O3 142.0(3) . . ?
O2 Cd1 O4 97.2(3) . . ?
O2 Cd1 N1 87.5(3) . . ?
O2 Cd1 N6 112.2(3) . 1_665 ?
O2 Cd1 C13 27.0(3) . . ?
O3 Cd1 O1 95.3(3) . . ?
O3 Cd1 O4 55.4(2) . . ?
O3 Cd1 C13 119.0(3) . . ?
O4 Cd1 O1 88.0(3) . . ?
O4 Cd1 C13 91.4(3) . . ?
N1 Cd1 O1 141.7(3) . . ?
N1 Cd1 O3 119.2(3) . . ?
N1 Cd1 O4 97.9(3) . . ?
N1 Cd1 C13 114.5(3) . . ?
N6 Cd1 O1 93.0(3) 1_665 . ?
N6 Cd1 O3 89.0(3) 1_665 . ?
N6 Cd1 O4 144.3(3) 1_665 . ?
N6 Cd1 N1 103.0(3) 1_665 . ?
N6 Cd1 C13 105.4(3) 1_665 . ?
N3 S1 N4 99.8(5) . . ?
C13 O1 Cd1 85.6(6) . . ?
C13 O2 Cd1 97.8(6) . . ?
C20 O3 Cd1 93.5(5) . . ?
C20 O4 Cd1 89.5(6) . . ?
C1 N1 Cd1 122.7(7) . . ?
C1 N1 C2 105.9(8) . . ?
C2 N1 Cd1 130.2(7) . . ?
C1 N2 C26 129.0(8) . . ?
C3 N2 C1 105.6(8) . . ?
C3 N2 C26 125.4(8) . . ?
C4 N3 S1 107.3(7) . . ?
C9 N4 S1 106.7(7) . . ?
C10 N5 C8 128.8(8) . . ?
C10 N5 C11 106.5(7) . . ?
C11 N5 C8 124.7(7) . . ?
C10 N6 Cd1 120.9(6) . 1_445 ?
C10 N6 C12 105.9(8) . . ?
C12 N6 Cd1 132.7(6) . 1_445 ?
N1 C1 N2 111.4(8) . . ?
N1 C1 H1 124.3 . . ?
N2 C1 H1 124.3 . . ?
N1 C2 H2 125.1 . . ?
C3 C2 N1 109.9(9) . . ?
C3 C2 H2 125.0 . . ?
N2 C3 H3 126.4 . . ?
C2 C3 N2 107.2(9) . . ?
C2 C3 H3 126.4 . . ?
N3 C4 C26 126.3(9) . . ?
N3 C4 C9 112.7(8) . . ?
C26 C4 C9 121.0(8) . . ?
C4 C26 N2 122.4(8) . . ?
C6 C26 N2 120.8(8) . . ?
C6 C26 C4 116.8(8) . . ?
C26 C6 H6 118.9 . . ?
C26 C6 C7 122.3(8) . . ?
C7 C6 H6 118.9 . . ?
C6 C7 H7 118.8 . . ?
C8 C7 C6 122.4(9) . . ?
C8 C7 H7 118.8 . . ?
C7 C8 N5 120.7(8) . . ?
C7 C8 C9 116.8(8) . . ?
C9 C8 N5 122.4(8) . . ?
N4 C9 C4 113.5(9) . . ?
N4 C9 C8 125.8(9) . . ?
C8 C9 C4 120.6(8) . . ?
N5 C10 H10 124.2 . . ?
N6 C10 N5 111.6(9) . . ?
N6 C10 H10 124.2 . . ?
N5 C11 H11 127.0 . . ?
C12 C11 N5 105.9(9) . . ?
C12 C11 H11 127.0 . . ?
N6 C12 H12 125.0 . . ?
C11 C12 N6 110.1(9) . . ?
C11 C12 H12 125.0 . . ?
O1 C13 Cd1 67.2(5) . . ?
O1 C13 O2 122.1(9) . . ?
O1 C13 C14 119.2(9) . . ?
O2 C13 Cd1 55.2(5) . . ?
O2 C13 C14 118.7(8) . . ?
C14 C13 Cd1 172.2(7) . . ?
C15 C14 C13 121.4(8) . . ?
C18 C14 C13 119.1(8) . . ?
C18 C14 C15 119.5(8) . . ?
C14 C15 H15 119.8 . . ?
C16 C15 C14 120.3(9) . . ?
C16 C15 H15 119.8 . . ?
C15 C16 H16 119.8 . . ?
C15 C16 C17 120.3(9) . . ?
C17 C16 H16 119.8 . . ?
C16 C17 C18 120.9(8) . 2_577 ?
C17 C17 C16 119.7(11) 2_577 . ?
C17 C17 C18 119.4(10) 2_577 2_577 ?
C14 C18 C17 120.7(8) . 2_577 ?
C14 C18 H18 119.6 . . ?
C17 C18 H18 119.6 2_577 . ?
C21 C19 C20 119.3(8) . . ?
C21 C19 C24 119.9(8) . . ?
C24 C19 C20 120.8(8) . . ?
O3 C20 O4 121.2(8) . . ?
O3 C20 C19 119.9(8) . . ?
O4 C20 C19 118.8(9) . . ?
C19 C21 H21 119.7 . . ?
C19 C21 C22 120.6(8) . . ?
C22 C21 H21 119.7 . . ?
C22 C22 C21 118.0(10) 2_767 . ?
C23 C22 C21 122.0(8) 2_767 . ?
C23 C22 C22 120.0(10) 2_767 2_767 ?
C22 C23 H23 119.8 2_767 . ?
C24 C23 C22 120.4(9) . 2_767 ?
C24 C23 H23 119.8 . . ?
C19 C24 H24 119.5 . . ?
C23 C24 C19 121.1(9) . . ?
C23 C24 H24 119.5 . . ?

loop_
_geom_bond_atom_site_label_1
_geom_bond_atom_site_label_2
_geom_bond_distance
_geom_bond_site_symmetry_2
_geom_bond_publ_flag
Cd1 O1 2.510(8) . ?
Cd1 O2 2.250(7) . ?
Cd1 O3 2.311(6) . ?
Cd1 O4 2.390(7) . ?
Cd1 N1 2.277(8) . ?
Cd1 N6 2.271(7) 1_665 ?
Cd1 C13 2.715(9) . ?
S1 N3 1.609(10) . ?
S1 N4 1.622(10) . ?
O1 C13 1.245(12) . ?
O2 C13 1.246(12) . ?
O3 C20 1.247(12) . ?
O4 C20 1.263(12) . ?
N1 C1 1.307(12) . ?
N1 C2 1.357(13) . ?
N2 C1 1.368(12) . ?
N2 C3 1.360(12) . ?
N2 C26 1.422(11) . ?
N3 C4 1.342(13) . ?
N4 C9 1.336(13) . ?
N5 C8 1.424(11) . ?
N5 C10 1.361(11) . ?
N5 C11 1.383(12) . ?
N6 C10 1.308(12) . ?
N6 C12 1.374(13) . ?
C1 H1 0.9300 . ?
C2 H2 0.9300 . ?
C2 C3 1.345(15) . ?
C3 H3 0.9300 . ?
C4 C26 1.407(13) . ?
C4 C9 1.422(13) . ?
C26 C6 1.356(13) . ?
C6 H6 0.9300 . ?
C6 C7 1.424(12) . ?
C7 H7 0.9300 . ?
C7 C8 1.345(12) . ?
C8 C9 1.419(13) . ?
C10 H10 0.9300 . ?
C11 H11 0.9300 . ?
C11 C12 1.356(13) . ?
C12 H12 0.9300 . ?
C13 C14 1.506(13) . ?
C14 C15 1.417(13) . ?
C14 C18 1.364(13) . ?
C15 H15 0.9300 . ?
C15 C16 1.370(14) . ?
C16 H16 0.9300 . ?
C16 C17 1.415(13) . ?
C17 C17 1.380(17) 2_577 ?
C17 C18 1.425(12) 2_577 ?
C18 H18 0.9300 . ?
C19 C20 1.506(12) . ?
C19 C21 1.370(13) . ?
C19 C24 1.395(13) . ?
C21 H21 0.9300 . ?
C21 C22 1.417(12) . ?
C22 C22 1.411(17) 2_767 ?
C22 C23 1.398(13) 2_767 ?
C23 H23 0.9300 . ?
C23 C24 1.350(13) . ?
C24 H24 0.9300 . ?

loop_
_geom_torsion_atom_site_label_1
_geom_torsion_atom_site_label_2
_geom_torsion_atom_site_label_3
_geom_torsion_atom_site_label_4
_geom_torsion
_geom_torsion_site_symmetry_1
_geom_torsion_site_symmetry_2
_geom_torsion_site_symmetry_3
_geom_torsion_site_symmetry_4
_geom_torsion_publ_flag
Cd1 O1 C13 O2 -5.6(10) . . . . ?
Cd1 O1 C13 C14 175.1(8) . . . . ?
Cd1 O2 C13 O1 6.3(11) . . . . ?
Cd1 O2 C13 C14 -174.4(7) . . . . ?
Cd1 O3 C20 O4 6.4(10) . . . . ?
Cd1 O3 C20 C19 -171.3(8) . . . . ?
Cd1 O4 C20 O3 -6.2(10) . . . . ?
Cd1 O4 C20 C19 171.5(8) . . . . ?
Cd1 N1 C1 N2 167.9(6) . . . . ?
Cd1 N1 C2 C3 -165.5(9) . . . . ?
Cd1 N6 C10 N5 173.7(6) 1_445 . . . ?
Cd1 N6 C12 C11 -172.4(7) 1_445 . . . ?
S1 N3 C4 C26 178.7(8) . . . . ?
S1 N3 C4 C9 1.1(12) . . . . ?
S1 N4 C9 C4 -0.8(13) . . . . ?
S1 N4 C9 C8 -179.0(9) . . . . ?
O1 C13 C14 C15 -5.8(14) . . . . ?
O1 C13 C14 C18 173.5(10) . . . . ?
O2 C13 C14 C15 174.8(9) . . . . ?
O2 C13 C14 C18 -5.9(13) . . . . ?
N1 C2 C3 N2 -2.1(15) . . . . ?
N2 C26 C6 C7 179.9(9) . . . . ?
N3 S1 N4 C9 1.3(11) . . . . ?
N3 C4 C26 N2 3.0(16) . . . . ?
N3 C4 C26 C6 -179.4(11) . . . . ?
N3 C4 C9 N4 -0.2(14) . . . . ?
N3 C4 C9 C8 178.1(10) . . . . ?
N4 S1 N3 C4 -1.4(11) . . . . ?
N5 C8 C9 N4 0.3(16) . . . . ?
N5 C8 C9 C4 -177.8(8) . . . . ?
N5 C11 C12 N6 0.3(12) . . . . ?
C1 N1 C2 C3 1.4(14) . . . . ?
C1 N2 C3 C2 1.8(13) . . . . ?
C1 N2 C26 C4 6.5(14) . . . . ?
C1 N2 C26 C6 -171.0(10) . . . . ?
C2 N1 C1 N2 -0.2(12) . . . . ?
C3 N2 C1 N1 -1.0(12) . . . . ?
C3 N2 C26 C4 -176.6(10) . . . . ?
C3 N2 C26 C6 5.9(15) . . . . ?
C4 C26 C6 C7 2.3(14) . . . . ?
C26 N2 C1 N1 176.4(8) . . . . ?
C26 N2 C3 C2 -175.7(10) . . . . ?
C26 C4 C9 N4 -177.9(10) . . . . ?
C26 C4 C9 C8 0.4(14) . . . . ?
C26 C6 C7 C8 -0.9(16) . . . . ?
C6 C7 C8 N5 178.1(9) . . . . ?
C6 C7 C8 C9 -0.8(15) . . . . ?
C7 C8 C9 N4 179.1(11) . . . . ?
C7 C8 C9 C4 1.0(14) . . . . ?
C8 N5 C10 N6 -179.1(9) . . . . ?
C8 N5 C11 C12 178.7(9) . . . . ?
C9 C4 C26 N2 -179.6(8) . . . . ?
C9 C4 C26 C6 -2.1(14) . . . . ?
C10 N5 C8 C7 176.0(10) . . . . ?
C10 N5 C8 C9 -5.2(15) . . . . ?
C10 N5 C11 C12 0.1(11) . . . . ?
C10 N6 C12 C11 -0.7(12) . . . . ?
C11 N5 C8 C7 -2.2(14) . . . . ?
C11 N5 C8 C9 176.6(9) . . . . ?
C11 N5 C10 N6 -0.6(11) . . . . ?
C12 N6 C10 N5 0.8(12) . . . . ?
C13 C14 C15 C16 179.4(9) . . . . ?
C13 C14 C18 C17 179.7(8) . . . 2_577 ?
C14 C15 C16 C17 0.1(16) . . . . ?
C15 C14 C18 C17 -1.0(14) . . . 2_577 ?
C15 C16 C17 C17 0.6(17) . . . 2_577 ?
C15 C16 C17 C18 179.1(9) . . . 2_577 ?
C18 C14 C15 C16 0.1(15) . . . . ?
C19 C21 C22 C22 0.4(16) . . . 2_767 ?
C19 C21 C22 C23 -178.8(10) . . . 2_767 ?
C20 C19 C21 C22 179.0(8) . . . . ?
C20 C19 C24 C23 -179.8(10) . . . . ?
C21 C19 C20 O3 -8.9(14) . . . . ?
C21 C19 C20 O4 173.4(10) . . . . ?
C21 C19 C24 C23 0.0(16) . . . . ?
C22 C23 C24 C19 1.2(17) 2_767 . . . ?
C24 C19 C20 O3 170.9(9) . . . . ?
C24 C19 C20 O4 -6.8(15) . . . . ?
C24 C19 C21 C22 -0.8(15) . . . . ?
